data_2209764
loop_
_publ_author_name
'Wei Wang'
'Jing Wang'
'Bing Zhao'

_publ_section_title
;
 1,2-Bis(2-thiazolin-2-ylsulfanyl)ethane
;
_journal_coeditor_code BT2132
_journal_issue 8
_journal_name_full 'Acta Crystallographica Section E'
_journal_page_first o3356
_journal_page_last o3357
_journal_paper_doi 10.1107/S1600536806026808
_journal_volume 62
_journal_year 2006
_chemical_formula_iupac 'C8 H12 N2 S4'
_chemical_formula_moiety 'C8 H12 N2 S4'
_chemical_formula_sum 'C8 H12 N2 S4'
_chemical_formula_weight 264.44
_chemical_melting_point 398
_chemical_name_systematic
;
1,2-Bis(2-thiazolin-2-ylsulfanyl)ethane
;
_space_group_IT_number 14
_symmetry_cell_setting monoclinic
_symmetry_space_group_name_Hall '-P 2ybc'
_symmetry_space_group_name_H-M 'P 1 21/c 1'
_atom_sites_solution_hydrogens geom
_atom_sites_solution_primary direct
_atom_sites_solution_secondary difmap
_cell_angle_alpha 90
_cell_angle_beta 95.187(4)
_cell_angle_gamma 90
_cell_formula_units_Z 2
_cell_length_a 5.8169(13)
_cell_length_b 10.001(2)
_cell_length_c 10.216(2)
_cell_measurement_reflns_used 1530
_cell_measurement_temperature 293(2)
_cell_measurement_theta_max 26.27
_cell_measurement_theta_min 2.86
_cell_volume 591.9(2)
_computing_cell_refinement SMART
_computing_data_collection 'SMART (Bruker, 1997)'
_computing_data_reduction 'SAINT (Bruker, 1997)'
_computing_molecular_graphics 'SHELXTL (Bruker, 1997)'
_computing_publication_material SHELXTL
_computing_structure_refinement 'SHELXL97 (Sheldrick, 1997)'
_computing_structure_solution 'SHELXS97 (Sheldrick, 1997)'
_diffrn_ambient_temperature 293(2)
_diffrn_measured_fraction_theta_full 0.998
_diffrn_measured_fraction_theta_max 0.998
_diffrn_measurement_device_type 'Bruker SMART CCD area-detector'
_diffrn_measurement_method '\f and \w'
_diffrn_radiation_monochromator graphite
_diffrn_radiation_source 'fine-focus sealed tube'
_diffrn_radiation_type 'Mo K\a'
_diffrn_radiation_wavelength 0.71073
_diffrn_reflns_av_R_equivalents 0.0293
_diffrn_reflns_av_sigmaI/netI 0.0274
_diffrn_reflns_limit_h_max 6
_diffrn_reflns_limit_h_min -6
_diffrn_reflns_limit_k_max 11
_diffrn_reflns_limit_k_min -11
_diffrn_reflns_limit_l_max 7
_diffrn_reflns_limit_l_min -12
_diffrn_reflns_number 2909
_diffrn_reflns_theta_full 25.02
_diffrn_reflns_theta_max 25.02
_diffrn_reflns_theta_min 2.86
_diffrn_standards_decay_% 0
_diffrn_standards_number 0
_exptl_absorpt_coefficient_mu 0.766
_exptl_absorpt_correction_T_max 1.000
_exptl_absorpt_correction_T_min 0.769
_exptl_absorpt_correction_type multi-scan
_exptl_absorpt_process_details '(SADABS; Sheldrick, 1996)'
_exptl_crystal_colour colourless
_exptl_crystal_density_diffrn 1.484
_exptl_crystal_density_method 'not measured'
_exptl_crystal_description block
_exptl_crystal_F_000 276
_exptl_crystal_size_max 0.24
_exptl_crystal_size_mid 0.20
_exptl_crystal_size_min 0.16
_refine_diff_density_max 0.251
_refine_diff_density_min -0.263
_refine_ls_extinction_method none
_refine_ls_goodness_of_fit_ref 1.053
_refine_ls_hydrogen_treatment constr
_refine_ls_matrix_type full
_refine_ls_number_parameters 64
_refine_ls_number_reflns 1038
_refine_ls_number_restraints 0
_refine_ls_restrained_S_all 1.053
_refine_ls_R_factor_all 0.0424
_refine_ls_R_factor_gt 0.0311
_refine_ls_shift/su_max 0.000
_refine_ls_shift/su_mean 0.000
_refine_ls_structure_factor_coef Fsqd
_refine_ls_weighting_details 'w=1/[\s^2^(Fo^2^)+(0.0429P)^2^+0.2261P] where P=(Fo^2^+2Fc^2^)/3'
_refine_ls_weighting_scheme calc
_refine_ls_wR_factor_gt 0.0777
_refine_ls_wR_factor_ref 0.0864
_reflns_number_gt 856
_reflns_number_total 1038
_reflns_threshold_expression I>2\s(I)
_cod_data_source_file bt2132.cif
_cod_data_source_block I
_cod_depositor_comments
;
The following automatic conversions were performed:
'_symmetry_cell_setting' value 'Monoclinic' changed to 'monoclinic'
according to '/home/saulius/struct/CIF-dictionaries/cif_core.dic'
dictionary named 'cif_core.dic' version 2.4.1 from 2010-06-29.

Automatic conversion script
Id: cif_fix_enum 1527 2010-12-29 10:47:43Z saulius 

The following automatic conversions were performed:

'_symmetry_cell_setting' value 'Monoclinic' changed to 'monoclinic'
according to /home/saulius/struct/CIF-dictionaries/cif_core.dic
dictionary named 'cif_core.dic' version 2.4.1 from 2010-06-29.

Automatic conversion script
Id: cif_fix_values 1715 2011-07-08 13:25:40Z adriana 
;
_cod_original_sg_symbol_H-M 'P 21/c'
_cod_database_code 2209764
_cod_database_fobs_code 2209764

loop_
_symmetry_equiv_pos_as_xyz
'x, y, z'
'-x, y+1/2, -z+1/2'
'-x, -y, -z'
'x, -y-1/2, z-1/2'

loop_
_atom_site_type_symbol
_atom_site_label
_atom_site_fract_x
_atom_site_fract_y
_atom_site_fract_z
_atom_site_U_iso_or_equiv
_atom_site_adp_type
_atom_site_calc_flag
_atom_site_refinement_flags
_atom_site_occupancy
S S2 0.52475(11) -0.05810(7) 0.29258(6) 0.0501(2) Uani d . 1
S S1 0.73838(12) 0.09905(7) 0.08706(6) 0.0568(2) Uani d . 1
N N1 0.8635(3) 0.1234(2) 0.33908(17) 0.0472(5) Uani d . 1
C C1 0.9947(5) 0.1979(3) 0.1288(2) 0.0601(7) Uani d . 1
H H1A 1.1311 0.1503 0.1064 0.072 Uiso calc R 1
H H1B 0.9854 0.2822 0.0817 0.072 Uiso calc R 1
C C2 1.0046(4) 0.2215(3) 0.2758(2) 0.0530(6) Uani d . 1
H H2A 1.1634 0.2152 0.3134 0.064 Uiso calc R 1
H H2B 0.9494 0.3109 0.2923 0.064 Uiso calc R 1
C C3 0.7280(4) 0.0627(2) 0.2561(2) 0.0385(5) Uani d . 1
C C4 0.5637(4) -0.0574(2) 0.4712(2) 0.0445(6) Uani d . 1
H H4A 0.5081 -0.1412 0.5042 0.053 Uiso calc R 1
H H4B 0.7270 -0.0503 0.4996 0.053 Uiso calc R 1

loop_
_atom_site_aniso_label
_atom_site_aniso_U_11
_atom_site_aniso_U_22
_atom_site_aniso_U_33
_atom_site_aniso_U_12
_atom_site_aniso_U_13
_atom_site_aniso_U_23
S2 0.0527(4) 0.0570(4) 0.0418(4) -0.0116(3) 0.0108(3) -0.0059(3)
S1 0.0703(5) 0.0692(5) 0.0304(4) -0.0106(3) 0.0023(3) 0.0036(3)
N1 0.0508(12) 0.0579(13) 0.0334(10) -0.0102(9) 0.0056(9) 0.0051(9)
C1 0.0603(16) 0.0763(19) 0.0445(14) -0.0140(13) 0.0092(12) 0.0119(12)
C2 0.0554(15) 0.0593(16) 0.0442(14) -0.0110(12) 0.0037(11) 0.0105(11)
C3 0.0402(12) 0.0438(12) 0.0324(11) 0.0058(9) 0.0077(9) 0.0017(9)
C4 0.0486(13) 0.0438(13) 0.0422(13) -0.0010(10) 0.0113(10) 0.0065(10)

loop_
_atom_type_symbol
_atom_type_description
_atom_type_scat_dispersion_real
_atom_type_scat_dispersion_imag
_atom_type_scat_source
C C 0.0033 0.0016 'International Tables Vol C Tables 4.2.6.8 and 6.1.1.4'
H H 0.0000 0.0000 'International Tables Vol C Tables 4.2.6.8 and 6.1.1.4'
N N 0.0061 0.0033 'International Tables Vol C Tables 4.2.6.8 and 6.1.1.4'
S S 0.1246 0.1234 'International Tables Vol C Tables 4.2.6.8 and 6.1.1.4'

loop_
_geom_angle_atom_site_label_1
_geom_angle_atom_site_label_2
_geom_angle_atom_site_label_3
_geom_angle_site_symmetry_1
_geom_angle
_geom_angle_publ_flag
C3 S2 C4 . 100.68(11) y
C3 S1 C1 . 89.01(11) y
C3 N1 C2 . 111.51(19) y
C2 C1 S1 . 105.99(16) y
C2 C1 H1A . 110.5 ?
S1 C1 H1A . 110.5 ?
C2 C1 H1B . 110.5 ?
S1 C1 H1B . 110.5 ?
H1A C1 H1B . 108.7 ?
N1 C2 C1 . 111.1(2) y
N1 C2 H2A . 109.4 ?
C1 C2 H2A . 109.4 ?
N1 C2 H2B . 109.4 ?
C1 C2 H2B . 109.4 ?
H2A C2 H2B . 108.0 ?
N1 C3 S2 . 125.56(17) y
N1 C3 S1 . 118.85(17) y
S2 C3 S1 . 115.59(12) y
C4 C4 S2 3_656 111.8(2) ?
C4 C4 H4A 3_656 109.2 ?
S2 C4 H4A . 109.2 ?
C4 C4 H4B 3_656 109.2 ?
S2 C4 H4B . 109.2 ?
H4A C4 H4B . 107.9 ?

loop_
_geom_bond_atom_site_label_1
_geom_bond_atom_site_label_2
_geom_bond_site_symmetry_2
_geom_bond_distance
_geom_bond_publ_flag
S2 C3 . 1.753(2) y
S2 C4 . 1.819(2) y
S1 C3 . 1.771(2) y
S1 C1 . 1.807(3) y
N1 C3 . 1.260(3) y
N1 C2 . 1.467(3) y
C1 C2 . 1.516(3) ?
C1 H1A . 0.9700 ?
C1 H1B . 0.9700 ?
C2 H2A . 0.9700 ?
C2 H2B . 0.9700 ?
C4 C4 3_656 1.514(4) ?
C4 H4A . 0.9700 ?
C4 H4B . 0.9700 ?

loop_
_geom_torsion_atom_site_label_1
_geom_torsion_atom_site_label_2
_geom_torsion_atom_site_label_3
_geom_torsion_atom_site_label_4
_geom_torsion_site_symmetry_4
_geom_torsion
C3 S1 C1 C2 . -15.2(2)
C3 N1 C2 C1 . -14.9(3)
S1 C1 C2 N1 . 19.8(3)
C2 N1 C3 S2 . -177.80(17)
C2 N1 C3 S1 . 2.4(3)
C4 S2 C3 N1 . 2.7(2)
C4 S2 C3 S1 . -177.43(12)
C1 S1 C3 N1 . 8.4(2)
C1 S1 C3 S2 . -171.42(15)
C3 S2 C4 C4 3_656 80.8(2)
